data_1512092
loop_
_publ_author_name
'Kise, Naoki'
'Sueyoshi, Akinori'
'Takeuchi, Shin-Ichirou'
'Sakurai, Toshihiko'

_publ_section_title
;
 Electroreductive intermolecular coupling of 3-methoxycarbonylindoles with
 ketones.
;
_journal_issue 11
_journal_name_full 'Organic letters'
_journal_page_first 2746
_journal_page_last 2749
_journal_paper_doi 10.1021/ol4010799
_journal_volume 15
_journal_year 2013
_chemical_formula_moiety 'C16 H21 N O3'
_chemical_formula_sum 'C16 H21 N O3'
_chemical_formula_weight 275.34
_chemical_melting_point 367.5(5)
_chemical_name_systematic
; 
(2R*,3R*)-methyl 2-(1-hydroxycyclopentyl)-1-methylindoline-3-carboxylate 
;
_space_group_IT_number 14
_symmetry_cell_setting monoclinic
_symmetry_space_group_name_Hall '-P 2ybc'
_symmetry_space_group_name_H-M 'P 1 21/c 1'
_atom_sites_solution_hydrogens geom
_atom_sites_solution_primary direct
_atom_sites_solution_secondary difmap
_audit_creation_method SHELXL-97
_cell_angle_alpha 90.00
_cell_angle_beta 91.808(14)
_cell_angle_gamma 90.00
_cell_formula_units_Z 8
_cell_length_a 10.696(3)
_cell_length_b 15.927(6)
_cell_length_c 17.750(7)
_cell_measurement_temperature 298(2)
_cell_volume 3022.3(19)
_computing_cell_refinement PROCESS-AUTO
_computing_data_collection PROCESS-AUTO
_computing_data_reduction PROCESS-AUTO
_computing_publication_material yadokari-XG
_computing_structure_refinement 'SHELXL-97 (Sheldrick, 1997)'
_computing_structure_solution 'SHELXS-97 (Sheldrick, 1990)'
_diffrn_ambient_temperature 298(2)
_diffrn_detector_area_resol_mean 10.00
_diffrn_measured_fraction_theta_full 0.960
_diffrn_measured_fraction_theta_max 0.960
_diffrn_measurement_device_type 'Rigaku RAXIS-RAPID'
_diffrn_measurement_method \w
_diffrn_radiation_monochromator graphite
_diffrn_radiation_source 'fine-focus sealed tube'
_diffrn_radiation_type MoK\a
_diffrn_radiation_wavelength 0.71075
_diffrn_reflns_av_R_equivalents 0.0684
_diffrn_reflns_av_sigmaI/netI 0.0592
_diffrn_reflns_limit_h_max 12
_diffrn_reflns_limit_h_min -13
_diffrn_reflns_limit_k_max 20
_diffrn_reflns_limit_k_min -20
_diffrn_reflns_limit_l_max 22
_diffrn_reflns_limit_l_min -22
_diffrn_reflns_number 23450
_diffrn_reflns_theta_full 27.48
_diffrn_reflns_theta_max 27.48
_diffrn_reflns_theta_min 2.94
_exptl_absorpt_coefficient_mu 0.083
_exptl_absorpt_correction_T_max 0.9836
_exptl_absorpt_correction_T_min 0.9596
_exptl_absorpt_correction_type multi-scan
_exptl_absorpt_process_details
;
    Higashi, T. (1995). Program for Absorption Correction.
    Rigaku Corporation, Tokyo, Japan.
;
_exptl_crystal_colour colorless
_exptl_crystal_density_diffrn 1.210
_exptl_crystal_density_method 'not measured'
_exptl_crystal_description block
_exptl_crystal_F_000 1184
_exptl_crystal_size_max 0.50
_exptl_crystal_size_mid 0.30
_exptl_crystal_size_min 0.20
_refine_diff_density_max 0.216
_refine_diff_density_min -0.189
_refine_diff_density_rms 0.047
_refine_ls_extinction_method none
_refine_ls_goodness_of_fit_ref 0.989
_refine_ls_hydrogen_treatment refall
_refine_ls_matrix_type full
_refine_ls_number_parameters 367
_refine_ls_number_reflns 6651
_refine_ls_number_restraints 0
_refine_ls_restrained_S_all 0.989
_refine_ls_R_factor_all 0.0976
_refine_ls_R_factor_gt 0.0590
_refine_ls_shift/su_max 0.007
_refine_ls_shift/su_mean 0.000
_refine_ls_structure_factor_coef Fsqd
_refine_ls_weighting_details 'calc w=1/[\s^2^(Fo^2^)+(0.1017P)^2^+0.0000P] where P=(Fo^2^+2Fc^2^)/3'
_refine_ls_weighting_scheme calc
_refine_ls_wR_factor_gt 0.1563
_refine_ls_wR_factor_ref 0.1740
_reflns_number_gt 4051
_reflns_number_total 6651
_reflns_threshold_expression >2sigma(I)
_cod_data_source_file ol4010799_si_004.cif
_cod_data_source_block trans-6b
_cod_depositor_comments
;
The following automatic conversions were performed:

'_chemical_melting_point' value '367-368' was changed to '367.5(5)' -
the average value was taken and precision was estimated.

Automatic conversion script
Id: cif_fix_values 1891 2012-01-12 08:04:46Z andrius 
;
_cod_original_cell_volume 3022.3(18)
_cod_original_sg_symbol_H-M 'P 21/c'
_cod_database_code 1512092

loop_
_symmetry_equiv_pos_as_xyz
'x, y, z'
'-x, y+1/2, -z+1/2'
'-x, -y, -z'
'x, -y-1/2, z-1/2'

loop_
_atom_site_label
_atom_site_type_symbol
_atom_site_fract_x
_atom_site_fract_y
_atom_site_fract_z
_atom_site_U_iso_or_equiv
_atom_site_adp_type
_atom_site_occupancy
_atom_site_symmetry_multiplicity
_atom_site_calc_flag
_atom_site_refinement_flags
N1 N 0.15881(14) 0.26028(10) 0.40669(9) 0.0537(4) Uani 1 1 d .
C1 C 0.03184(18) 0.28770(16) 0.38500(13) 0.0701(6) Uani 1 1 d .
H1 H 0.0355 0.3269 0.3440 0.105 Uiso 1 1 calc R
H2 H -0.0058 0.3142 0.4272 0.105 Uiso 1 1 calc R
H3 H -0.0173 0.2399 0.3695 0.105 Uiso 1 1 calc R
C2 C 0.25826(15) 0.32594(11) 0.41285(10) 0.0436(4) Uani 1 1 d .
H4 H 0.2450 0.3669 0.3722 0.052 Uiso 1 1 calc R
C3 C 0.25598(16) 0.37233(12) 0.48973(10) 0.0474(4) Uani 1 1 d .
O1 O 0.26740(13) 0.31219(9) 0.55055(7) 0.0609(4) Uani 1 1 d .
H5 H 0.2067 0.2807 0.5491 0.091 Uiso 1 1 calc R
C4 C 0.14073(17) 0.42937(14) 0.50369(12) 0.0620(5) Uani 1 1 d .
H6 H 0.1140 0.4578 0.4576 0.074 Uiso 1 1 calc R
H7 H 0.0715 0.3963 0.5216 0.074 Uiso 1 1 calc R
C5 C 0.1844(2) 0.49314(19) 0.56365(18) 0.0990(10) Uani 1 1 d .
H8 H 0.1476 0.5478 0.5534 0.119 Uiso 1 1 calc R
H9 H 0.1606 0.4750 0.6134 0.119 Uiso 1 1 calc R
C6 C 0.3236(2) 0.49717(18) 0.55930(16) 0.0894(8) Uani 1 1 d .
H10 H 0.3622 0.4835 0.6079 0.107 Uiso 1 1 calc R
H11 H 0.3491 0.5535 0.5456 0.107 Uiso 1 1 calc R
C7 C 0.36604(17) 0.43361(13) 0.49919(11) 0.0551(5) Uani 1 1 d .
H12 H 0.3821 0.4618 0.4520 0.066 Uiso 1 1 calc R
H13 H 0.4413 0.4044 0.5163 0.066 Uiso 1 1 calc R
C8 C 0.38316(15) 0.27754(11) 0.40005(10) 0.0431(4) Uani 1 1 d .
H14 H 0.4246 0.2662 0.4490 0.052 Uiso 1 1 calc R
C9 C 0.47645(15) 0.32158(10) 0.34843(9) 0.0414(4) Uani 1 1 d .
O2 O 0.45146(12) 0.37115(8) 0.29881(8) 0.0606(4) Uani 1 1 d .
O3 O 0.59393(11) 0.29463(9) 0.36323(7) 0.0528(3) Uani 1 1 d .
C10 C 0.69396(17) 0.32281(14) 0.31272(12) 0.0606(5) Uani 1 1 d .
H15 H 0.7014 0.2835 0.2721 0.091 Uiso 1 1 calc R
H16 H 0.7720 0.3260 0.3408 0.091 Uiso 1 1 calc R
H17 H 0.6731 0.3772 0.2926 0.091 Uiso 1 1 calc R
C11 C 0.34117(18) 0.19484(11) 0.36454(10) 0.0492(5) Uani 1 1 d .
C12 C 0.4111(2) 0.13133(12) 0.33076(12) 0.0638(6) Uani 1 1 d .
H18 H 0.4977 0.1354 0.3288 0.077 Uiso 1 1 calc R
C13 C 0.3480(3) 0.06197(14) 0.30021(14) 0.0788(7) Uani 1 1 d .
H19 H 0.3921 0.0194 0.2770 0.095 Uiso 1 1 calc R
C14 C 0.2188(3) 0.05706(15) 0.30473(14) 0.0794(7) Uani 1 1 d .
H20 H 0.1777 0.0106 0.2842 0.095 Uiso 1 1 calc R
C15 C 0.1475(2) 0.12002(15) 0.33937(13) 0.0711(7) Uani 1 1 d .
H21 H 0.0611 0.1152 0.3420 0.085 Uiso 1 1 calc R
C16 C 0.21074(19) 0.18996(12) 0.36961(11) 0.0545(5) Uani 1 1 d .
N2 N -0.34096(14) 0.23983(10) 0.59322(9) 0.0534(4) Uani 1 1 d .
C17 C -0.46792(18) 0.21268(17) 0.61510(13) 0.0691(6) Uani 1 1 d .
H22 H -0.4635 0.1897 0.6651 0.104 Uiso 1 1 calc R
H23 H -0.4989 0.1708 0.5804 0.104 Uiso 1 1 calc R
H24 H -0.5233 0.2601 0.6139 0.104 Uiso 1 1 calc R
C18 C -0.24169(15) 0.17401(11) 0.58716(10) 0.0437(4) Uani 1 1 d .
H25 H -0.2509 0.1329 0.6277 0.052 Uiso 1 1 calc R
C19 C -0.24469(15) 0.12758(12) 0.51026(10) 0.0473(4) Uani 1 1 d .
O4 O -0.23244(13) 0.18775(9) 0.44948(7) 0.0612(4) Uani 1 1 d .
H26 H -0.2903 0.2215 0.4503 0.092 Uiso 1 1 calc R
C20 C -0.35957(17) 0.07036(14) 0.49647(12) 0.0625(5) Uani 1 1 d .
H27 H -0.4310 0.1024 0.4776 0.075 Uiso 1 1 calc R
H28 H -0.3818 0.0418 0.5424 0.075 Uiso 1 1 calc R
C21 C -0.3153(2) 0.0066(2) 0.43630(18) 0.1006(10) Uani 1 1 d .
H29 H -0.3500 -0.0485 0.4459 0.121 Uiso 1 1 calc R
H30 H -0.3436 0.0244 0.3863 0.121 Uiso 1 1 calc R
C22 C -0.1763(2) 0.00304(18) 0.44088(16) 0.0911(9) Uani 1 1 d .
H31 H -0.1420 0.0175 0.3927 0.109 Uiso 1 1 calc R
H32 H -0.1484 -0.0530 0.4547 0.109 Uiso 1 1 calc R
C23 C -0.13393(16) 0.06632(13) 0.50110(11) 0.0551(5) Uani 1 1 d .
H33 H -0.0603 0.0964 0.4854 0.066 Uiso 1 1 calc R
H34 H -0.1140 0.0380 0.5484 0.066 Uiso 1 1 calc R
C24 C -0.11659(15) 0.22229(11) 0.60014(10) 0.0424(4) Uani 1 1 d .
H35 H -0.0790 0.2336 0.5515 0.051 Uiso 1 1 calc R
C25 C -0.02326(15) 0.17807(10) 0.65141(10) 0.0411(4) Uani 1 1 d .
O5 O -0.04848(12) 0.12881(8) 0.70098(8) 0.0604(4) Uani 1 1 d .
O6 O 0.09412(11) 0.20525(9) 0.63676(7) 0.0539(3) Uani 1 1 d .
C26 C 0.19417(18) 0.17734(14) 0.68731(12) 0.0604(5) Uani 1 1 d .
H36 H 0.2007 0.2145 0.7299 0.091 Uiso 1 1 calc R
H37 H 0.2715 0.1776 0.6613 0.091 Uiso 1 1 calc R
H38 H 0.1767 0.1215 0.7043 0.091 Uiso 1 1 calc R
C27 C -0.15869(18) 0.30512(11) 0.63542(10) 0.0491(4) Uani 1 1 d .
C28 C -0.0887(2) 0.36857(12) 0.66917(12) 0.0634(6) Uani 1 1 d .
H39 H -0.0019 0.3653 0.6719 0.076 Uiso 1 1 calc R
C29 C -0.1513(3) 0.43842(14) 0.69948(14) 0.0780(7) Uani 1 1 d .
H40 H -0.1054 0.4815 0.7225 0.094 Uiso 1 1 calc R
C30 C -0.2803(3) 0.44305(15) 0.69511(14) 0.0794(7) Uani 1 1 d .
H41 H -0.3200 0.4893 0.7157 0.095 Uiso 1 1 calc R
C31 C -0.3527(2) 0.38002(15) 0.66053(13) 0.0709(6) Uani 1 1 d .
H42 H -0.4394 0.3838 0.6575 0.085 Uiso 1 1 calc R
C32 C -0.28941(19) 0.31024(12) 0.63032(11) 0.0545(5) Uani 1 1 d .

loop_
_atom_site_aniso_label
_atom_site_aniso_U_11
_atom_site_aniso_U_22
_atom_site_aniso_U_33
_atom_site_aniso_U_23
_atom_site_aniso_U_13
_atom_site_aniso_U_12
N1 0.0386(9) 0.0675(11) 0.0546(10) 0.0051(8) -0.0058(7) -0.0114(7)
C1 0.0401(12) 0.1013(17) 0.0682(14) 0.0056(12) -0.0078(9) -0.0080(11)
C2 0.0349(9) 0.0540(10) 0.0418(9) 0.0080(8) -0.0013(7) -0.0024(7)
C3 0.0366(9) 0.0617(12) 0.0439(10) 0.0032(8) 0.0023(7) -0.0018(8)
O1 0.0519(8) 0.0825(10) 0.0483(8) 0.0158(7) -0.0017(6) -0.0088(6)
C4 0.0379(11) 0.0808(14) 0.0675(13) -0.0096(11) 0.0064(8) 0.0042(9)
C5 0.0575(16) 0.117(2) 0.123(2) -0.0572(18) 0.0064(14) 0.0070(14)
C6 0.0597(15) 0.107(2) 0.102(2) -0.0493(16) 0.0164(12) -0.0118(13)
C7 0.0414(11) 0.0664(12) 0.0579(12) -0.0086(10) 0.0070(8) -0.0067(9)
C8 0.0388(10) 0.0485(10) 0.0418(10) 0.0047(7) -0.0022(7) 0.0013(7)
C9 0.0406(10) 0.0423(9) 0.0411(9) -0.0031(7) 0.0000(7) 0.0023(7)
O2 0.0524(8) 0.0677(9) 0.0622(9) 0.0211(7) 0.0104(6) 0.0127(6)
O3 0.0354(7) 0.0700(8) 0.0530(8) 0.0101(6) 0.0017(5) 0.0036(6)
C10 0.0407(11) 0.0816(14) 0.0601(13) 0.0022(10) 0.0097(8) -0.0012(9)
C11 0.0528(11) 0.0463(10) 0.0478(11) 0.0078(8) -0.0060(8) -0.0054(8)
C12 0.0757(15) 0.0495(12) 0.0658(14) 0.0036(10) -0.0036(10) 0.0005(10)
C13 0.109(2) 0.0506(13) 0.0765(17) -0.0040(11) -0.0010(13) -0.0060(12)
C14 0.110(2) 0.0557(14) 0.0718(16) 0.0001(11) -0.0103(13) -0.0270(13)
C15 0.0764(16) 0.0733(15) 0.0630(14) 0.0099(11) -0.0076(11) -0.0302(12)
C16 0.0590(12) 0.0561(12) 0.0478(11) 0.0122(9) -0.0054(8) -0.0152(9)
N2 0.0409(9) 0.0651(11) 0.0544(10) 0.0040(8) 0.0051(7) 0.0108(7)
C17 0.0394(11) 0.1009(17) 0.0675(14) 0.0037(12) 0.0072(9) 0.0080(11)
C18 0.0330(9) 0.0556(10) 0.0426(9) 0.0105(8) 0.0014(6) 0.0024(7)
C19 0.0355(9) 0.0618(12) 0.0444(10) 0.0041(8) -0.0046(7) 0.0020(8)
O4 0.0538(9) 0.0827(10) 0.0470(8) 0.0151(7) 0.0009(6) 0.0094(7)
C20 0.0399(11) 0.0830(15) 0.0639(13) -0.0073(11) -0.0061(9) -0.0041(10)
C21 0.0559(15) 0.120(2) 0.126(2) -0.0572(19) -0.0076(14) -0.0077(14)
C22 0.0580(15) 0.109(2) 0.105(2) -0.0517(16) -0.0185(13) 0.0132(13)
C23 0.0393(10) 0.0656(12) 0.0597(12) -0.0083(9) -0.0077(8) 0.0034(8)
C24 0.0393(10) 0.0480(10) 0.0400(9) 0.0048(7) 0.0028(7) -0.0021(7)
C25 0.0392(10) 0.0414(9) 0.0426(9) -0.0013(7) -0.0003(7) -0.0036(7)
O5 0.0525(8) 0.0671(9) 0.0610(9) 0.0191(7) -0.0094(6) -0.0119(6)
O6 0.0377(7) 0.0688(8) 0.0551(8) 0.0115(6) -0.0020(5) -0.0042(6)
C26 0.0402(11) 0.0811(14) 0.0591(12) 0.0025(10) -0.0112(8) 0.0000(9)
C27 0.0526(11) 0.0472(10) 0.0477(10) 0.0084(8) 0.0056(8) 0.0042(8)
C28 0.0749(15) 0.0494(12) 0.0659(14) 0.0033(10) 0.0029(10) 0.0000(10)
C29 0.104(2) 0.0506(13) 0.0791(17) -0.0033(11) 0.0004(13) 0.0063(12)
C30 0.115(2) 0.0541(13) 0.0693(15) -0.0007(11) 0.0082(13) 0.0260(13)
C31 0.0786(16) 0.0733(15) 0.0612(14) 0.0111(11) 0.0074(11) 0.0317(12)
C32 0.0583(12) 0.0576(12) 0.0478(11) 0.0121(9) 0.0064(8) 0.0143(9)

loop_
_atom_type_symbol
_atom_type_description
_atom_type_scat_dispersion_real
_atom_type_scat_dispersion_imag
_atom_type_scat_source
C C 0.0033 0.0016 'International Tables Vol C Tables 4.2.6.8 and 6.1.1.4'
H H 0.0000 0.0000 'International Tables Vol C Tables 4.2.6.8 and 6.1.1.4'
N N 0.0061 0.0033 'International Tables Vol C Tables 4.2.6.8 and 6.1.1.4'
O O 0.0106 0.0060 'International Tables Vol C Tables 4.2.6.8 and 6.1.1.4'

loop_
_geom_angle_atom_site_label_1
_geom_angle_atom_site_label_2
_geom_angle_atom_site_label_3
_geom_angle
C16 N1 C1 119.04(16)
C16 N1 C2 107.34(15)
C1 N1 C2 117.54(16)
N1 C1 H1 109.5
N1 C1 H2 109.5
H1 C1 H2 109.5
N1 C1 H3 109.5
H1 C1 H3 109.5
H2 C1 H3 109.5
N1 C2 C3 111.52(14)
N1 C2 C8 104.70(14)
C3 C2 C8 113.52(13)
N1 C2 H4 109.0
C3 C2 H4 109.0
C8 C2 H4 109.0
O1 C3 C7 107.06(14)
O1 C3 C2 109.74(16)
C7 C3 C2 111.45(14)
O1 C3 C4 108.45(15)
C7 C3 C4 102.70(16)
C2 C3 C4 116.86(14)
C3 O1 H5 109.5
C5 C4 C3 105.74(16)
C5 C4 H6 110.6
C3 C4 H6 110.6
C5 C4 H7 110.6
C3 C4 H7 110.6
H6 C4 H7 108.7
C6 C5 C4 105.95(18)
C6 C5 H8 110.5
C4 C5 H8 110.5
C6 C5 H9 110.5
C4 C5 H9 110.5
H8 C5 H9 108.7
C5 C6 C7 108.76(18)
C5 C6 H10 109.9
C7 C6 H10 109.9
C5 C6 H11 109.9
C7 C6 H11 109.9
H10 C6 H11 108.3
C3 C7 C6 104.51(15)
C3 C7 H12 110.8
C6 C7 H12 110.8
C3 C7 H13 110.8
C6 C7 H13 110.8
H12 C7 H13 108.9
C11 C8 C9 109.59(14)
C11 C8 C2 104.14(14)
C9 C8 C2 115.64(14)
C11 C8 H14 109.1
C9 C8 H14 109.1
C2 C8 H14 109.1
O2 C9 O3 122.36(16)
O2 C9 C8 126.73(15)
O3 C9 C8 110.85(14)
C9 O3 C10 118.11(14)
O3 C10 H15 109.5
O3 C10 H16 109.5
H15 C10 H16 109.5
O3 C10 H17 109.5
H15 C10 H17 109.5
H16 C10 H17 109.5
C16 C11 C12 122.14(18)
C16 C11 C8 107.60(16)
C12 C11 C8 130.25(18)
C13 C12 C11 118.6(2)
C13 C12 H18 120.7
C11 C12 H18 120.7
C14 C13 C12 119.5(2)
C14 C13 H19 120.3
C12 C13 H19 120.3
C13 C14 C15 122.5(2)
C13 C14 H20 118.8
C15 C14 H20 118.8
C16 C15 C14 118.0(2)
C16 C15 H21 121.0
C14 C15 H21 121.0
C15 C16 C11 119.3(2)
C15 C16 N1 127.8(2)
C11 C16 N1 112.96(15)
C32 N2 C17 117.22(17)
C32 N2 C18 108.89(14)
C17 N2 C18 118.03(16)
N2 C17 H22 109.5
N2 C17 H23 109.5
H22 C17 H23 109.5
N2 C17 H24 109.5
H22 C17 H24 109.5
H23 C17 H24 109.5
N2 C18 C19 113.67(13)
N2 C18 C24 104.59(14)
C19 C18 C24 111.10(14)
N2 C18 H25 109.1
C19 C18 H25 109.1
C24 C18 H25 109.1
O4 C19 C20 111.22(14)
O4 C19 C23 104.52(15)
C20 C19 C23 102.67(16)
O4 C19 C18 109.83(16)
C20 C19 C18 114.53(15)
C23 C19 C18 113.47(13)
C19 O4 H26 109.5
C19 C20 C21 103.66(16)
C19 C20 H27 111.0
C21 C20 H27 111.0
C19 C20 H28 111.0
C21 C20 H28 111.0
H27 C20 H28 109.0
C22 C21 C20 108.17(18)
C22 C21 H29 110.1
C20 C21 H29 110.1
C22 C21 H30 110.1
C20 C21 H30 110.1
H29 C21 H30 108.4
C21 C22 C23 106.70(19)
C21 C22 H31 110.4
C23 C22 H31 110.4
C21 C22 H32 110.4
C23 C22 H32 110.4
H31 C22 H32 108.6
C22 C23 C19 106.16(15)
C22 C23 H33 110.5
C19 C23 H33 110.5
C22 C23 H34 110.5
C19 C23 H34 110.5
H33 C23 H34 108.7
C25 C24 C27 110.70(14)
C25 C24 C18 114.19(14)
C27 C24 C18 102.92(14)
C25 C24 H35 109.6
C27 C24 H35 109.6
C18 C24 H35 109.6
O5 C25 O6 124.80(15)
O5 C25 C24 125.58(16)
O6 C25 C24 109.52(14)
C25 O6 C26 116.95(15)
O6 C26 H36 109.5
O6 C26 H37 109.5
H36 C26 H37 109.5
O6 C26 H38 109.5
H36 C26 H38 109.5
H37 C26 H38 109.5
C28 C27 C32 120.73(18)
C28 C27 C24 130.06(18)
C32 C27 C24 109.21(16)
C27 C28 C29 119.0(2)
C27 C28 H39 120.5
C29 C28 H39 120.5
C30 C29 C28 120.3(2)
C30 C29 H40 119.9
C28 C29 H40 119.9
C29 C30 C31 121.6(2)
C29 C30 H41 119.2
C31 C30 H41 119.2
C30 C31 C32 117.8(2)
C30 C31 H42 121.1
C32 C31 H42 121.1
C27 C32 N2 111.11(16)
C27 C32 C31 120.6(2)
N2 C32 C31 128.3(2)

loop_
_geom_bond_atom_site_label_1
_geom_bond_atom_site_label_2
_geom_bond_distance
N1 C16 1.421(3)
N1 C1 1.466(3)
N1 C2 1.493(2)
C1 H1 0.9600
C1 H2 0.9600
C1 H3 0.9600
C2 C3 1.553(3)
C2 C8 1.565(2)
C2 H4 0.9800
C3 O1 1.446(2)
C3 C7 1.534(3)
C3 C4 1.557(3)
O1 H5 0.8200
C4 C5 1.533(3)
C4 H6 0.9700
C4 H7 0.9700
C5 C6 1.494(3)
C5 H8 0.9700
C5 H9 0.9700
C6 C7 1.549(3)
C6 H10 0.9700
C6 H11 0.9700
C7 H12 0.9700
C7 H13 0.9700
C8 C11 1.522(3)
C8 C9 1.544(2)
C8 H14 0.9800
C9 O2 1.206(2)
C9 O3 1.346(2)
O3 C10 1.487(2)
C10 H15 0.9600
C10 H16 0.9600
C10 H17 0.9600
C11 C16 1.403(3)
C11 C12 1.404(3)
C12 C13 1.395(3)
C12 H18 0.9300
C13 C14 1.389(4)
C13 H19 0.9300
C14 C15 1.413(4)
C14 H20 0.9300
C15 C16 1.402(3)
C15 H21 0.9300
N2 C32 1.405(3)
N2 C17 1.488(3)
N2 C18 1.498(2)
C17 H22 0.9600
C17 H23 0.9600
C17 H24 0.9600
C18 C19 1.552(3)
C18 C24 1.554(2)
C18 H25 0.9800
C19 O4 1.452(2)
C19 C20 1.543(3)
C19 C23 1.547(3)
O4 H26 0.8200
C20 C21 1.558(3)
C20 H27 0.9700
C20 H28 0.9700
C21 C22 1.487(3)
C21 H29 0.9700
C21 H30 0.9700
C22 C23 1.527(3)
C22 H31 0.9700
C22 H32 0.9700
C23 H33 0.9700
C23 H34 0.9700
C24 C25 1.504(2)
C24 C27 1.534(3)
C24 H35 0.9800
C25 O5 1.216(2)
C25 O6 1.361(2)
O6 C26 1.445(2)
C26 H36 0.9600
C26 H37 0.9600
C26 H38 0.9600
C27 C28 1.383(3)
C27 C32 1.401(3)
C28 C29 1.413(3)
C28 H39 0.9300
C29 C30 1.382(4)
C29 H40 0.9300
C30 C31 1.398(4)
C30 H41 0.9300
C31 C32 1.415(3)
C31 H42 0.9300

loop_
_geom_torsion_atom_site_label_1
_geom_torsion_atom_site_label_2
_geom_torsion_atom_site_label_3
_geom_torsion_atom_site_label_4
_geom_torsion
C16 N1 C2 C3 -140.99(15)
C1 N1 C2 C3 81.6(2)
C16 N1 C2 C8 -17.83(17)
C1 N1 C2 C8 -155.26(16)
N1 C2 C3 O1 55.97(17)
C8 C2 C3 O1 -62.00(18)
N1 C2 C3 C7 174.38(14)
C8 C2 C3 C7 56.4(2)
N1 C2 C3 C4 -68.0(2)
C8 C2 C3 C4 174.04(15)
O1 C3 C4 C5 78.5(2)
C7 C3 C4 C5 -34.6(2)
C2 C3 C4 C5 -156.9(2)
C3 C4 C5 C6 22.9(3)
C4 C5 C6 C7 -2.2(3)
O1 C3 C7 C6 -81.6(2)
C2 C3 C7 C6 158.39(18)
C4 C3 C7 C6 32.5(2)
C5 C6 C7 C3 -19.5(3)
N1 C2 C8 C11 16.63(17)
C3 C2 C8 C11 138.48(15)
N1 C2 C8 C9 136.93(14)
C3 C2 C8 C9 -101.22(17)
C11 C8 C9 O2 90.6(2)
C2 C8 C9 O2 -26.7(2)
C11 C8 C9 O3 -86.54(16)
C2 C8 C9 O3 156.17(14)
O2 C9 O3 C10 -4.4(2)
C8 C9 O3 C10 172.87(15)
C9 C8 C11 C16 -134.04(15)
C2 C8 C11 C16 -9.75(18)
C9 C8 C11 C12 45.3(2)
C2 C8 C11 C12 169.58(19)
C16 C11 C12 C13 1.1(3)
C8 C11 C12 C13 -178.13(19)
C11 C12 C13 C14 -0.7(3)
C12 C13 C14 C15 0.0(4)
C13 C14 C15 C16 0.4(3)
C14 C15 C16 C11 -0.1(3)
C14 C15 C16 N1 179.99(19)
C12 C11 C16 C15 -0.7(3)
C8 C11 C16 C15 178.70(16)
C12 C11 C16 N1 179.24(17)
C8 C11 C16 N1 -1.4(2)
C1 N1 C16 C15 -30.8(3)
C2 N1 C16 C15 -167.47(18)
C1 N1 C16 C11 149.25(17)
C2 N1 C16 C11 12.6(2)
C32 N2 C18 C19 -139.60(16)
C17 N2 C18 C19 83.5(2)
C32 N2 C18 C24 -18.25(18)
C17 N2 C18 C24 -155.13(15)
N2 C18 C19 O4 57.43(18)
C24 C18 C19 O4 -60.22(17)
N2 C18 C19 C20 -68.6(2)
C24 C18 C19 C20 173.80(15)
N2 C18 C19 C23 173.99(15)
C24 C18 C19 C23 56.3(2)
O4 C19 C20 C21 77.2(2)
C23 C19 C20 C21 -34.1(2)
C18 C19 C20 C21 -157.57(19)
C19 C20 C21 C22 23.1(3)
C20 C21 C22 C23 -2.1(3)
C21 C22 C23 C19 -19.8(3)
O4 C19 C23 C22 -82.4(2)
C20 C19 C23 C22 33.8(2)
C18 C19 C23 C22 157.94(19)
N2 C18 C24 C25 136.38(15)
C19 C18 C24 C25 -100.58(17)
N2 C18 C24 C27 16.34(17)
C19 C18 C24 C27 139.38(14)
C27 C24 C25 O5 88.4(2)
C18 C24 C25 O5 -27.1(2)
C27 C24 C25 O6 -88.11(17)
C18 C24 C25 O6 156.31(14)
O5 C25 O6 C26 -4.3(3)
C24 C25 O6 C26 172.32(15)
C25 C24 C27 C28 47.1(3)
C18 C24 C27 C28 169.57(19)
C25 C24 C27 C32 -132.08(16)
C18 C24 C27 C32 -9.66(18)
C32 C27 C28 C29 0.9(3)
C24 C27 C28 C29 -178.29(19)
C27 C28 C29 C30 -0.2(3)
C28 C29 C30 C31 -0.5(4)
C29 C30 C31 C32 0.5(3)
C28 C27 C32 N2 179.20(17)
C24 C27 C32 N2 -1.5(2)
C28 C27 C32 C31 -0.8(3)
C24 C27 C32 C31 178.47(17)
C17 N2 C32 C27 150.03(17)
C18 N2 C32 C27 12.8(2)
C17 N2 C32 C31 -29.9(3)
C18 N2 C32 C31 -167.19(19)
C30 C31 C32 C27 0.2(3)
C30 C31 C32 N2 -179.89(19)
